data_7040107
loop_
_publ_author_name
'Wei, Qi'
'Zhang, Ya-Jun'
'Song, Ying'
'Yang, Guo-Yu'
'Zou, Xiaodong'

_publ_section_title
;
 A series of inorganic-organic hybrid cadmium borates with novel
 Cd-centred [Cd@B14O20(OH)6](2-) clusters.
;
_journal_issue 35
_journal_name_full 'Dalton transactions (Cambridge, England : 2003)'
_journal_page_first 13937
_journal_page_last 13943
_journal_paper_doi 10.1039/c6dt02875f
_journal_volume 45
_journal_year 2016
_chemical_formula_sum 'C12 H30 B14 Cd N6 O26'
_chemical_formula_weight 938.17
_chemical_name_systematic
; 
 ? 
;
_space_group_IT_number 2
_symmetry_cell_setting triclinic
_symmetry_space_group_name_Hall '-P 1'
_symmetry_space_group_name_H-M 'P -1'
_atom_sites_solution_hydrogens geom
_atom_sites_solution_primary direct
_atom_sites_solution_secondary difmap
_audit_creation_method SHELXL-97
_audit_update_record
;
2015-01-23 deposited with the CCDC.
2016-08-02 downloaded from the CCDC.
;
_cell_angle_alpha 64.464(9)
_cell_angle_beta 83.035(15)
_cell_angle_gamma 77.581(14)
_cell_formula_units_Z 1
_cell_length_a 8.669(3)
_cell_length_b 10.432(3)
_cell_length_c 10.894(3)
_cell_measurement_reflns_used 2636
_cell_measurement_temperature 293(2)
_cell_measurement_theta_max 27.5011
_cell_measurement_theta_min 2.0730
_cell_volume 867.7(5)
_computing_cell_refinement 'CrystalClear (Rigaku Inc., 2008)'
_computing_data_collection 'CrystalClear (Rigaku Inc., 2008)'
_computing_data_reduction 'CrystalClear (Rigaku Inc., 2008)'
_computing_structure_refinement 'SHELXL-97 (Sheldrick, 1997)'
_computing_structure_solution 'SHELXS-97 (Sheldrick, 1990)'
_diffrn_ambient_temperature 293(2)
_diffrn_measured_fraction_theta_full 0.964
_diffrn_measured_fraction_theta_max 0.964
_diffrn_radiation_monochromator graphite
_diffrn_radiation_source 'fine-focus sealed tube'
_diffrn_radiation_type MoK\a
_diffrn_radiation_wavelength 0.71073
_diffrn_reflns_av_R_equivalents 0.0168
_diffrn_reflns_av_sigmaI/netI 0.0253
_diffrn_reflns_limit_h_max 10
_diffrn_reflns_limit_h_min -10
_diffrn_reflns_limit_k_max 12
_diffrn_reflns_limit_k_min -12
_diffrn_reflns_limit_l_max 12
_diffrn_reflns_limit_l_min -12
_diffrn_reflns_number 5284
_diffrn_reflns_theta_full 24.40
_diffrn_reflns_theta_max 24.40
_diffrn_reflns_theta_min 2.20
_exptl_absorpt_coefficient_mu 0.737
_exptl_absorpt_correction_T_max 1.0000
_exptl_absorpt_correction_T_min 0.9606
_exptl_absorpt_correction_type empirical
_exptl_crystal_colour Colorless
_exptl_crystal_density_diffrn 1.795
_exptl_crystal_density_method 'not measured'
_exptl_crystal_description flake
_exptl_crystal_F_000 470
_exptl_crystal_size_max 0.2000
_exptl_crystal_size_mid 0.2000
_exptl_crystal_size_min 0.1500
_refine_diff_density_max 0.410
_refine_diff_density_min -0.511
_refine_diff_density_rms 0.065
_refine_ls_extinction_method none
_refine_ls_goodness_of_fit_ref 1.085
_refine_ls_hydrogen_treatment mixed
_refine_ls_matrix_type full
_refine_ls_number_parameters 268
_refine_ls_number_reflns 2737
_refine_ls_number_restraints 0
_refine_ls_restrained_S_all 1.085
_refine_ls_R_factor_all 0.0284
_refine_ls_R_factor_gt 0.0263
_refine_ls_shift/su_max 0.000
_refine_ls_shift/su_mean 0.000
_refine_ls_structure_factor_coef Fsqd
_refine_ls_weighting_details 'calc w=1/[\s^2^(Fo^2^)+(0.0300P)^2^+0.8293P] where P=(Fo^2^+2Fc^2^)/3'
_refine_ls_weighting_scheme calc
_refine_ls_wR_factor_gt 0.0625
_refine_ls_wR_factor_ref 0.0636
_reflns_number_gt 2600
_reflns_number_total 2737
_reflns_threshold_expression >2sigma(I)
_cod_data_source_file c6dt02875f2.cif
_cod_data_source_block 4
_cod_depositor_comments 'Adding full bibliography for 7040104--7040107.cif.'
_cod_original_sg_symbol_H-M P-1
_cod_database_code 7040107

loop_
_symmetry_equiv_pos_as_xyz
'x, y, z'
'-x, -y, -z'

loop_
_atom_site_label
_atom_site_type_symbol
_atom_site_fract_x
_atom_site_fract_y
_atom_site_fract_z
_atom_site_U_iso_or_equiv
_atom_site_adp_type
_atom_site_occupancy
_atom_site_symmetry_multiplicity
_atom_site_calc_flag
_atom_site_refinement_flags
Cd1 Cd 0.5000 0.5000 0.5000 0.01450(10) Uani 1 2 d S
B1 B 0.3591(3) 0.6598(3) 0.1967(3) 0.0146(6) Uani 1 1 d .
B2 B 0.7717(4) 0.9200(3) 0.1942(3) 0.0185(7) Uani 1 1 d .
B3 B 0.7782(4) 0.7051(3) 0.3997(3) 0.0167(6) Uani 1 1 d .
B4 B 0.1852(4) 0.4906(3) 0.3595(3) 0.0176(7) Uani 1 1 d .
B5 B 0.6018(3) 0.7487(3) 0.2120(3) 0.0137(6) Uani 1 1 d .
B6 B 0.6099(4) 0.5969(3) 0.0846(3) 0.0182(6) Uani 1 1 d .
B7 B 0.0806(3) 0.6776(3) 0.1515(3) 0.0159(6) Uani 1 1 d .
O1 O 0.6840(2) 0.6700(2) 0.13183(19) 0.0192(4) Uani 1 1 d .
O2 O 0.8418(2) 1.0372(2) 0.12564(19) 0.0279(5) Uani 1 1 d .
H2B H 0.8013 1.0862 0.0515 0.042 Uiso 1 1 calc R
O3 O -0.0393(2) 0.74188(19) 0.06432(18) 0.0207(4) Uani 1 1 d .
H3F H -0.1183 0.7075 0.1005 0.031 Uiso 1 1 calc R
O4 O 0.6630(2) 0.66717(18) 0.35634(17) 0.0158(4) Uani 1 1 d .
O5 O 0.6983(2) 0.5399(3) 0.0020(2) 0.0380(6) Uani 1 1 d .
H5C H 0.6422 0.5058 -0.0272 0.057 Uiso 1 1 calc R
O6 O 0.8446(2) 0.6266(2) 0.52506(18) 0.0240(4) Uani 1 1 d .
O7 O 0.2104(2) 0.73914(18) 0.12618(18) 0.0179(4) Uani 1 1 d .
O8 O 0.8371(2) 0.8283(2) 0.31928(18) 0.0252(5) Uani 1 1 d .
O9 O 0.3205(2) 0.54385(19) 0.33462(18) 0.0173(4) Uani 1 1 d .
O10 O 0.6468(2) 0.89349(18) 0.15136(17) 0.0171(4) Uani 1 1 d .
O11 O 0.0671(2) 0.5518(2) 0.26707(18) 0.0220(4) Uani 1 1 d .
O12 O 0.4554(2) 0.5872(2) 0.11721(19) 0.0198(4) Uani 1 1 d .
O13 O 0.43478(19) 0.75848(18) 0.21699(18) 0.0155(4) Uani 1 1 d .
C1 C 0.6055(4) 0.2280(4) 0.4176(4) 0.0492(10) Uani 1 1 d .
H1A H 0.5090 0.1974 0.4469 0.059 Uiso 1 1 calc R
C2 C 0.7932(3) 0.3439(3) 0.3783(3) 0.0253(6) Uani 1 1 d .
H2A H 0.8536 0.4088 0.3756 0.030 Uiso 1 1 calc R
C3 C 0.9885(4) 0.2338(3) 0.2460(3) 0.0327(7) Uani 1 1 d .
H3A H 1.0341 0.3197 0.2185 0.039 Uiso 1 1 calc R
H3B H 0.9643 0.2280 0.1641 0.039 Uiso 1 1 calc R
C4 C 0.7222(5) 0.1718(5) 0.3518(5) 0.0612(13) Uani 1 1 d .
H4A H 0.7216 0.0958 0.3289 0.073 Uiso 1 1 calc R
C5 C 1.1085(4) 0.1030(4) 0.3238(3) 0.0400(8) Uani 1 1 d .
H5A H 1.0612 0.0175 0.3559 0.048 Uiso 1 1 calc R
H5B H 1.1377 0.1115 0.4029 0.048 Uiso 1 1 calc R
C6 C 1.2563(4) 0.0850(4) 0.2382(4) 0.0435(9) Uani 1 1 d .
H6A H 1.2872 0.1784 0.1861 0.052 Uiso 1 1 calc R
H6B H 1.3417 0.0222 0.2979 0.052 Uiso 1 1 calc R
N1 N 0.6503(3) 0.3364(2) 0.4348(2) 0.0221(5) Uani 1 1 d .
N2 N 0.8413(3) 0.2477(3) 0.3253(3) 0.0281(6) Uani 1 1 d .
N3 N 1.2328(3) 0.0230(3) 0.1433(3) 0.0359(7) Uani 1 1 d .
H3C H 1.3217 0.0152 0.0947 0.054 Uiso 1 1 calc R
H3D H 1.1553 0.0808 0.0877 0.054 Uiso 1 1 calc R
H3E H 1.2075 -0.0639 0.1908 0.054 Uiso 1 1 calc R

loop_
_atom_site_aniso_label
_atom_site_aniso_U_11
_atom_site_aniso_U_22
_atom_site_aniso_U_33
_atom_site_aniso_U_23
_atom_site_aniso_U_13
_atom_site_aniso_U_12
Cd1 0.01337(16) 0.01561(15) 0.01477(15) -0.00606(11) -0.00025(11) -0.00389(11)
B1 0.0105(15) 0.0179(14) 0.0137(14) -0.0040(12) -0.0018(12) -0.0041(12)
B2 0.0224(17) 0.0158(14) 0.0168(15) -0.0043(13) -0.0025(13) -0.0070(13)
B3 0.0168(16) 0.0151(14) 0.0160(15) -0.0035(12) -0.0022(13) -0.0039(12)
B4 0.0194(17) 0.0171(15) 0.0166(15) -0.0059(13) -0.0023(13) -0.0055(13)
B5 0.0115(15) 0.0141(14) 0.0130(14) -0.0025(12) -0.0025(12) -0.0030(12)
B6 0.0157(16) 0.0207(15) 0.0182(15) -0.0068(13) -0.0011(13) -0.0058(13)
B7 0.0135(15) 0.0184(15) 0.0137(15) -0.0044(12) -0.0011(12) -0.0033(12)
O1 0.0114(9) 0.0279(10) 0.0250(10) -0.0163(9) 0.0028(8) -0.0076(8)
O2 0.0405(13) 0.0231(10) 0.0171(10) 0.0035(8) -0.0098(9) -0.0209(9)
O3 0.0118(9) 0.0266(10) 0.0167(10) 0.0008(8) -0.0025(8) -0.0097(8)
O4 0.0162(9) 0.0144(9) 0.0146(9) -0.0014(7) -0.0032(8) -0.0071(7)
O5 0.0230(11) 0.0654(15) 0.0554(15) -0.0516(13) 0.0138(10) -0.0191(11)
O6 0.0265(11) 0.0243(10) 0.0147(10) 0.0049(8) -0.0087(8) -0.0153(9)
O7 0.0112(9) 0.0192(9) 0.0168(9) 0.0009(8) -0.0041(8) -0.0062(8)
O8 0.0336(12) 0.0242(10) 0.0160(10) 0.0024(8) -0.0093(9) -0.0200(9)
O9 0.0150(9) 0.0191(9) 0.0144(9) -0.0019(8) -0.0033(7) -0.0060(8)
O10 0.0192(10) 0.0147(9) 0.0157(9) -0.0019(7) -0.0052(8) -0.0065(8)
O11 0.0168(10) 0.0240(10) 0.0176(10) 0.0035(8) -0.0065(8) -0.0121(8)
O12 0.0161(10) 0.0269(10) 0.0239(10) -0.0159(9) 0.0015(8) -0.0090(8)
O13 0.0111(9) 0.0168(9) 0.0203(9) -0.0087(8) -0.0020(8) -0.0033(7)
C1 0.0323(19) 0.055(2) 0.088(3) -0.056(2) 0.0209(19) -0.0221(17)
C2 0.0224(15) 0.0247(15) 0.0348(17) -0.0185(13) 0.0032(13) -0.0056(12)
C3 0.0330(18) 0.0356(17) 0.0328(17) -0.0210(15) 0.0132(14) -0.0065(15)
C4 0.049(2) 0.070(3) 0.107(4) -0.076(3) 0.031(2) -0.030(2)
C5 0.040(2) 0.051(2) 0.0315(18) -0.0239(17) 0.0024(15) -0.0015(17)
C6 0.0339(19) 0.058(2) 0.048(2) -0.0361(19) -0.0036(17) 0.0042(17)
N1 0.0211(13) 0.0203(12) 0.0282(13) -0.0143(10) 0.0028(11) -0.0029(10)
N2 0.0277(14) 0.0307(13) 0.0327(14) -0.0220(12) 0.0087(11) -0.0054(11)
N3 0.0468(17) 0.0257(13) 0.0288(14) -0.0124(12) -0.0068(13) 0.0116(12)

loop_
_atom_type_symbol
_atom_type_description
_atom_type_scat_dispersion_real
_atom_type_scat_dispersion_imag
_atom_type_scat_source
C C 0.0033 0.0016 'International Tables Vol C Tables 4.2.6.8 and 6.1.1.4'
H H 0.0000 0.0000 'International Tables Vol C Tables 4.2.6.8 and 6.1.1.4'
B B 0.0013 0.0007 'International Tables Vol C Tables 4.2.6.8 and 6.1.1.4'
Cd Cd -0.8075 1.2024 'International Tables Vol C Tables 4.2.6.8 and 6.1.1.4'
N N 0.0061 0.0033 'International Tables Vol C Tables 4.2.6.8 and 6.1.1.4'
O O 0.0106 0.0060 'International Tables Vol C Tables 4.2.6.8 and 6.1.1.4'

loop_
_geom_angle_atom_site_label_1
_geom_angle_atom_site_label_2
_geom_angle_atom_site_label_3
_geom_angle
_geom_angle_site_symmetry_1
_geom_angle_site_symmetry_3
N1 Cd1 N1 180.000(1) . 2_666
N1 Cd1 O9 92.23(8) . 2_666
N1 Cd1 O9 87.77(8) 2_666 2_666
N1 Cd1 O9 87.77(8) . .
N1 Cd1 O9 92.23(8) 2_666 .
O9 Cd1 O9 180.0 2_666 .
N1 Cd1 O4 87.89(8) . .
N1 Cd1 O4 92.11(8) 2_666 .
O9 Cd1 O4 82.79(6) 2_666 .
O9 Cd1 O4 97.21(6) . .
N1 Cd1 O4 92.11(8) . 2_666
N1 Cd1 O4 87.89(8) 2_666 2_666
O9 Cd1 O4 97.21(6) 2_666 2_666
O9 Cd1 O4 82.79(6) . 2_666
O4 Cd1 O4 180.000(1) . 2_666
O13 B1 O12 113.8(2) . .
O13 B1 O7 109.0(2) . .
O12 B1 O7 108.4(2) . .
O13 B1 O9 109.1(2) . .
O12 B1 O9 107.7(2) . .
O7 B1 O9 108.6(2) . .
O10 B2 O2 125.3(3) . .
O10 B2 O8 121.4(2) . .
O2 B2 O8 113.3(2) . .
O4 B3 O8 121.2(2) . .
O4 B3 O6 123.8(2) . .
O8 B3 O6 115.0(2) . .
O9 B4 O6 123.8(3) . 2_666
O9 B4 O11 121.1(2) . .
O6 B4 O11 115.1(2) 2_666 .
O13 B5 O1 112.1(2) . .
O13 B5 O10 111.8(2) . .
O1 B5 O10 107.5(2) . .
O13 B5 O4 109.2(2) . .
O1 B5 O4 107.6(2) . .
O10 B5 O4 108.5(2) . .
O12 B6 O5 123.0(3) . .
O12 B6 O1 120.6(2) . .
O5 B6 O1 116.4(2) . .
O3 B7 O7 119.3(2) . .
O3 B7 O11 119.5(2) . .
O7 B7 O11 121.2(2) . .
B6 O1 B5 123.2(2) . .
B2 O2 H2B 109.5 . .
B7 O3 H3F 109.5 . .
B3 O4 B5 122.7(2) . .
B3 O4 Cd1 124.88(16) . .
B5 O4 Cd1 111.46(14) . .
B6 O5 H5C 109.5 . .
B4 O6 B3 135.6(2) 2_666 .
B7 O7 B1 122.0(2) . .
B3 O8 B2 119.7(2) . .
B4 O9 B1 122.0(2) . .
B4 O9 Cd1 125.34(17) . .
B1 O9 Cd1 112.02(14) . .
B2 O10 B5 122.1(2) . .
B4 O11 B7 119.5(2) . .
B6 O12 B1 122.0(2) . .
B5 O13 B1 123.9(2) . .
C4 C1 N1 109.6(3) . .
C4 C1 H1A 125.2 . .
N1 C1 H1A 125.2 . .
N1 C2 N2 112.2(3) . .
N1 C2 H2A 123.9 . .
N2 C2 H2A 123.9 . .
N2 C3 C5 113.0(3) . .
N2 C3 H3A 109.0 . .
C5 C3 H3A 109.0 . .
N2 C3 H3B 109.0 . .
C5 C3 H3B 109.0 . .
H3A C3 H3B 107.8 . .
C1 C4 N2 106.9(3) . .
C1 C4 H4A 126.5 . .
N2 C4 H4A 126.5 . .
C3 C5 C6 112.5(3) . .
C3 C5 H5A 109.1 . .
C6 C5 H5A 109.1 . .
C3 C5 H5B 109.1 . .
C6 C5 H5B 109.1 . .
H5A C5 H5B 107.8 . .
N3 C6 C5 112.4(3) . .
N3 C6 H6A 109.1 . .
C5 C6 H6A 109.1 . .
N3 C6 H6B 109.1 . .
C5 C6 H6B 109.1 . .
H6A C6 H6B 107.9 . .
C2 N1 C1 105.1(2) . .
C2 N1 Cd1 125.62(18) . .
C1 N1 Cd1 128.0(2) . .
C2 N2 C4 106.2(3) . .
C2 N2 C3 126.5(3) . .
C4 N2 C3 127.1(3) . .
C6 N3 H3C 109.5 . .
C6 N3 H3D 109.5 . .
H3C N3 H3D 109.5 . .
C6 N3 H3E 109.5 . .
H3C N3 H3E 109.5 . .
H3D N3 H3E 109.5 . .

loop_
_geom_bond_atom_site_label_1
_geom_bond_atom_site_label_2
_geom_bond_distance
_geom_bond_site_symmetry_2
Cd1 N1 2.231(2) .
Cd1 N1 2.231(2) 2_666
Cd1 O9 2.3535(18) 2_666
Cd1 O9 2.3535(18) .
Cd1 O4 2.3789(18) .
Cd1 O4 2.3789(18) 2_666
B1 O13 1.436(3) .
B1 O12 1.463(3) .
B1 O7 1.473(4) .
B1 O9 1.522(3) .
B2 O10 1.353(4) .
B2 O2 1.358(4) .
B2 O8 1.387(4) .
B3 O4 1.350(4) .
B3 O8 1.372(3) .
B3 O6 1.375(4) .
B4 O9 1.353(4) .
B4 O6 1.369(3) 2_666
B4 O11 1.373(4) .
B5 O13 1.426(3) .
B5 O1 1.470(3) .
B5 O10 1.483(3) .
B5 O4 1.527(3) .
B6 O12 1.357(4) .
B6 O5 1.359(4) .
B6 O1 1.374(4) .
B7 O3 1.349(4) .
B7 O7 1.356(3) .
B7 O11 1.388(3) .
O2 H2B 0.8200 .
O3 H3F 0.8200 .
O5 H5C 0.8200 .
O6 B4 1.369(3) 2_666
C1 C4 1.346(5) .
C1 N1 1.362(4) .
C1 H1A 0.9300 .
C2 N1 1.317(4) .
C2 N2 1.332(3) .
C2 H2A 0.9300 .
C3 N2 1.469(4) .
C3 C5 1.506(5) .
C3 H3A 0.9700 .
C3 H3B 0.9700 .
C4 N2 1.364(4) .
C4 H4A 0.9300 .
C5 C6 1.518(4) .
C5 H5A 0.9700 .
C5 H5B 0.9700 .
C6 N3 1.487(4) .
C6 H6A 0.9700 .
C6 H6B 0.9700 .
N3 H3C 0.8900 .
N3 H3D 0.8900 .
N3 H3E 0.8900 .

loop_
_geom_hbond_atom_site_label_D
_geom_hbond_atom_site_label_H
_geom_hbond_atom_site_label_A
_geom_hbond_distance_DH
_geom_hbond_distance_HA
_geom_hbond_distance_DA
_geom_hbond_angle_DHA
_geom_hbond_site_symmetry_A
O2 H2B O7 0.82 2.00 2.739(3) 149.4 2_675
O3 H3F O1 0.82 1.80 2.594(3) 162.9 1_455
O3 H3F O10 0.82 2.68 3.102(3) 113.9 1_455
O5 H5C O12 0.82 2.00 2.808(3) 168.8 2_665
N3 H3C O10 0.89 2.43 3.053(3) 127.5 2_765
N3 H3D O3 0.89 2.03 2.884(3) 159.1 2_665
N3 H3E O7 0.89 2.44 3.095(3) 131.0 1_645
